data_2203756
loop_
_publ_author_name
'Failes, Timothy W.'

_publ_section_title
;
 Aquachloro[tris(methylpyridyl)amine]cobalt(III) diperchlorate
 monohydrate
;
_journal_issue 6
_journal_name_full 'Acta Crystallographica Section E'
_journal_page_first m781
_journal_page_last m782
_journal_paper_doi 10.1107/S1600536804011341
_journal_volume 60
_journal_year 2004
_chemical_formula_iupac '[Co Cl (C18 H18 N4) (H2 O)] (Cl O4)2, H2 O'
_chemical_formula_moiety 'C18 H20 Cl1 Co N4 O 2+, 2Cl O4 -, H2 O'
_chemical_formula_sum 'C18 H22 Cl3 Co N4 O10'
_chemical_formula_weight 619.68
_chemical_name_common
;
Aquachloro[tris(methylpyridyl)amine]cobalt(III) diperchlorate monohydrate
;
_chemical_name_systematic
;
 ?
;
_space_group_IT_number 14
_symmetry_cell_setting monoclinic
_symmetry_space_group_name_Hall '-P 2ybc'
_symmetry_space_group_name_H-M 'P 1 21/c 1'
_atom_sites_solution_hydrogens geom
_atom_sites_solution_primary direct
_atom_sites_solution_secondary difmap
_audit_creation_method SHELXL-97
_cell_angle_alpha 90.00
_cell_angle_beta 90.353(3)
_cell_angle_gamma 90.00
_cell_formula_units_Z 4
_cell_length_a 11.882(2)
_cell_length_b 16.367(3)
_cell_length_c 12.744(3)
_cell_measurement_reflns_used 1006
_cell_measurement_temperature 150(2)
_cell_measurement_theta_max 27.38
_cell_measurement_theta_min 2.66
_cell_volume 2478.3(8)
_computing_cell_refinement 'SAINT (Bruker, 1995)'
_computing_data_collection 'SMART (Bruker, 1995)'
_computing_data_reduction 'SAINT and XPREP (Bruker, 1995)'
_computing_molecular_graphics 'WinGX (Farrugia, 1999)'
_computing_publication_material 'ORTEP-3 for Windows (Farrugia, 1997)'
_computing_structure_refinement 'SHELXL97 (Sheldrick, 1997)'
_computing_structure_solution 'SHELXS97 (Sheldrick, 1997)'
_diffrn_ambient_temperature 150(2)
_diffrn_measured_fraction_theta_full 0.975
_diffrn_measured_fraction_theta_max 0.975
_diffrn_measurement_device_type 'Bruker SMART1000 CCD'
_diffrn_measurement_method \w
_diffrn_radiation_monochromator graphite
_diffrn_radiation_source 'fine-focus sealed tube'
_diffrn_radiation_type MoK\a
_diffrn_radiation_wavelength 0.71073
_diffrn_reflns_av_R_equivalents 0.0267
_diffrn_reflns_av_sigmaI/netI 0.0258
_diffrn_reflns_limit_h_max 15
_diffrn_reflns_limit_h_min -15
_diffrn_reflns_limit_k_max 21
_diffrn_reflns_limit_k_min -21
_diffrn_reflns_limit_l_max 16
_diffrn_reflns_limit_l_min -16
_diffrn_reflns_number 23833
_diffrn_reflns_theta_full 28.01
_diffrn_reflns_theta_max 28.01
_diffrn_reflns_theta_min 1.71
_diffrn_standards_decay_% 0.53
_diffrn_standards_number 220
_exptl_absorpt_coefficient_mu 1.076
_exptl_absorpt_correction_T_max 0.815
_exptl_absorpt_correction_T_min 0.628
_exptl_absorpt_correction_type multi-scan
_exptl_absorpt_process_details '(SADABS; Sheldrick, 1996)'
_exptl_crystal_colour purple
_exptl_crystal_density_diffrn 1.661
_exptl_crystal_density_method 'not measured'
_exptl_crystal_description block
_exptl_crystal_F_000 1264
_exptl_crystal_size_max 0.49
_exptl_crystal_size_mid 0.38
_exptl_crystal_size_min 0.19
_refine_diff_density_max 0.511
_refine_diff_density_min -0.372
_refine_ls_extinction_method none
_refine_ls_goodness_of_fit_ref 1.072
_refine_ls_hydrogen_treatment mixed
_refine_ls_matrix_type full
_refine_ls_number_parameters 377
_refine_ls_number_reflns 5830
_refine_ls_number_restraints 0
_refine_ls_restrained_S_all 1.072
_refine_ls_R_factor_all 0.0507
_refine_ls_R_factor_gt 0.0366
_refine_ls_shift/su_max 0.001
_refine_ls_shift/su_mean 0.000
_refine_ls_structure_factor_coef Fsqd
_refine_ls_weighting_details 'calc w = 1/[\s^2^(Fo^2^)+(0.0669P)^2^+0.0165P] where P = (Fo^2^+2Fc^2^)/3'
_refine_ls_weighting_scheme calc
_refine_ls_wR_factor_gt 0.1016
_refine_ls_wR_factor_ref 0.1075
_reflns_number_gt 4486
_reflns_number_total 5830
_reflns_threshold_expression I>2\s(I)
_cod_data_source_file hb6039.cif
_cod_data_source_block I
_cod_original_cell_volume 2478.5(9)
_cod_original_sg_symbol_H-M 'P 21/c'
_cod_database_code 2203756
_cod_database_fobs_code 2203756

loop_
_symmetry_equiv_pos_as_xyz
'x, y, z'
'-x, y+1/2, -z+1/2'
'-x, -y, -z'
'x, -y-1/2, z-1/2'

loop_
_atom_site_label
_atom_site_fract_x
_atom_site_fract_y
_atom_site_fract_z
_atom_site_U_iso_or_equiv
_atom_site_adp_type
_atom_site_calc_flag
_atom_site_refinement_flags
_atom_site_occupancy
_atom_site_disorder_assembly
_atom_site_disorder_group
_atom_site_type_symbol
Co1 0.76235(2) 0.141385(16) 0.28829(2) 0.02811(10) Uani d . 1 . . Co
Cl1 0.76105(5) 0.21723(3) 0.43276(4) 0.03919(14) Uani d . 1 . . Cl
O1 0.72365(16) 0.23648(10) 0.20614(13) 0.0379(4) Uani d . 1 . . O
H10A 0.769(3) 0.274(2) 0.208(2) 0.053(9) Uiso d . 1 . . H
H10B 0.646(3) 0.258(2) 0.222(2) 0.069(9) Uiso d . 1 . . H
N1 0.91744(15) 0.16105(11) 0.25322(13) 0.0310(4) Uani d . 1 . . N
N2 0.80345(14) 0.04209(10) 0.35953(13) 0.0274(4) Uani d . 1 . . N
N3 0.60598(15) 0.10924(12) 0.29796(15) 0.0370(4) Uani d . 1 . . N
N4 0.75999(16) 0.07759(11) 0.15897(13) 0.0333(4) Uani d . 1 . . N
C1 0.99880(19) 0.18744(13) 0.31829(17) 0.0347(5) Uani d . 1 . . C
H1 0.9806 0.2003 0.3889 0.042 Uiso calc R 1 . . H
C2 1.1081(2) 0.19627(15) 0.2851(2) 0.0439(6) Uani d . 1 . . C
H2 1.1647 0.2151 0.3322 0.053 Uiso calc R 1 . . H
C3 1.1346(2) 0.17756(17) 0.1828(2) 0.0519(7) Uani d . 1 . . C
H3 1.2098 0.1833 0.1587 0.062 Uiso calc R 1 . . H
C4 1.0510(2) 0.15042(16) 0.1154(2) 0.0489(6) Uani d . 1 . . C
H4 1.0678 0.1377 0.0444 0.059 Uiso calc R 1 . . H
C5 0.9430(2) 0.14211(14) 0.15277(17) 0.0377(5) Uani d . 1 . . C
C6 0.8448(2) 0.11486(16) 0.08704(17) 0.0424(6) Uani d . 1 . . C
H6A 0.8114 0.1621 0.0496 0.051 Uiso calc R 1 . . H
H6B 0.8695 0.0743 0.0344 0.051 Uiso calc R 1 . . H
C7 0.82774(17) 0.03308(14) 0.46247(16) 0.0320(4) Uani d . 1 . . C
H7 0.8287 0.0798 0.5068 0.038 Uiso calc R 1 . . H
C8 0.8512(2) -0.04268(15) 0.50443(17) 0.0392(5) Uani d . 1 . . C
H8 0.8689 -0.0480 0.5769 0.047 Uiso calc R 1 . . H
C9 0.8489(2) -0.11088(16) 0.44056(19) 0.0438(6) Uani d . 1 . . C
H9 0.8639 -0.1635 0.4688 0.053 Uiso calc R 1 . . H
C10 0.8248(2) -0.10161(14) 0.33548(18) 0.0418(5) Uani d . 1 . . C
H10 0.8220 -0.1477 0.2903 0.050 Uiso calc R 1 . . H
C11 0.80455(18) -0.02385(13) 0.29681(16) 0.0316(4) Uani d . 1 . . C
C12 0.7888(2) -0.00943(14) 0.18251(17) 0.0408(5) Uani d . 1 . . C
H12A 0.7278 -0.0452 0.1559 0.049 Uiso calc R 1 . . H
H12B 0.8588 -0.0242 0.1453 0.049 Uiso calc R 1 . . H
C13 0.5422(2) 0.11014(17) 0.3842(2) 0.0487(6) Uani d . 1 . . C
H13 0.5713 0.1334 0.4471 0.058 Uiso calc R 1 . . H
C14 0.4348(2) 0.0779(2) 0.3834(3) 0.0735(10) Uani d . 1 . . C
H14 0.3904 0.0791 0.4451 0.088 Uiso calc R 1 . . H
C15 0.3927(3) 0.0441(3) 0.2928(3) 0.0826(11) Uani d . 1 . . C
H15 0.3190 0.0217 0.2912 0.099 Uiso calc R 1 . . H
C16 0.4587(3) 0.0431(2) 0.2039(3) 0.0729(10) Uani d . 1 . . C
H16 0.4312 0.0191 0.1409 0.088 Uiso calc R 1 . . H
C17 0.5649(2) 0.07712(16) 0.2074(2) 0.0468(6) Uani d . 1 . . C
C18 0.6428(2) 0.08390(16) 0.11659(19) 0.0452(6) Uani d . 1 . . C
H18A 0.6320 0.1369 0.0805 0.054 Uiso calc R 1 . . H
H18B 0.6281 0.0394 0.0657 0.054 Uiso calc R 1 . . H
Cl2 0.89613(5) 0.41897(3) 0.28661(4) 0.03749(14) Uani d . 1 . . Cl
O2 0.97740(14) 0.38819(12) 0.35987(13) 0.0495(4) Uani d . 1 . . O
O3 0.93851(17) 0.49084(11) 0.23601(14) 0.0545(5) Uani d . 1 . . O
O4 0.79298(16) 0.43535(15) 0.33940(16) 0.0664(6) Uani d . 1 . . O
O5 0.8773(2) 0.35792(12) 0.20633(15) 0.0609(6) Uani d . 1 . . O
Cl3 0.37223(6) 0.18579(4) 0.95830(6) 0.05160(17) Uani d . 1 . . Cl
O6 0.3363(4) 0.1915(3) 0.8534(3) 0.0918(16) Uani d P 0.66 A 1 O
O7 0.3282(5) 0.1121(2) 1.0049(3) 0.0906(14) Uani d P 0.66 A 1 O
O8 0.3396(7) 0.2502(3) 1.0185(6) 0.151(3) Uani d P 0.66 A 1 O
O9 0.4900(3) 0.1824(5) 0.9560(4) 0.1174(19) Uani d P 0.66 A 1 O
O6' 0.2535(5) 0.1727(5) 0.9626(6) 0.079(2) Uani d P 0.34 A 2 O
O7' 0.4353(8) 0.1197(5) 0.9464(7) 0.086(3) Uani d P 0.34 A 2 O
O8' 0.3748(10) 0.2408(8) 0.8641(12) 0.161(6) Uani d P 0.34 A 2 O
O9' 0.3934(11) 0.2327(9) 1.0456(13) 0.185(9) Uani d P 0.34 A 2 O
O1W 0.5220(3) 0.2960(2) 0.2008(3) 0.1023(10) Uani d . 1 . . O
H1W 0.5515(18) 0.3224(13) 0.2633(18) 0.017(5) Uiso d . 1 . . H
H2W 0.473(2) 0.3377(17) 0.176(2) 0.046(8) Uiso d . 1 . . H

loop_
_atom_site_aniso_label
_atom_site_aniso_U_11
_atom_site_aniso_U_22
_atom_site_aniso_U_33
_atom_site_aniso_U_12
_atom_site_aniso_U_13
_atom_site_aniso_U_23
Co1 0.03459(17) 0.02559(16) 0.02406(15) 0.00125(11) -0.00645(11) -0.00190(10)
Cl1 0.0489(3) 0.0346(3) 0.0340(3) -0.0022(2) -0.0026(2) -0.0113(2)
O1 0.0440(10) 0.0291(8) 0.0404(9) 0.0020(8) -0.0105(7) 0.0021(7)
N1 0.0410(10) 0.0261(9) 0.0258(9) 0.0004(7) -0.0025(7) 0.0051(7)
N2 0.0305(9) 0.0282(9) 0.0233(8) -0.0016(7) -0.0035(7) 0.0019(7)
N3 0.0338(10) 0.0344(10) 0.0428(11) 0.0012(8) -0.0075(8) -0.0073(8)
N4 0.0461(11) 0.0308(9) 0.0230(8) 0.0030(8) -0.0085(7) 0.0009(7)
C1 0.0402(12) 0.0291(11) 0.0345(11) -0.0009(9) -0.0059(9) 0.0067(9)
C2 0.0427(13) 0.0391(13) 0.0498(14) -0.0054(10) -0.0062(11) 0.0160(11)
C3 0.0461(14) 0.0492(15) 0.0605(17) -0.0009(12) 0.0130(12) 0.0206(13)
C4 0.0585(16) 0.0479(15) 0.0405(14) 0.0031(12) 0.0125(12) 0.0124(11)
C5 0.0510(14) 0.0341(12) 0.0279(11) 0.0021(10) -0.0002(10) 0.0086(9)
C6 0.0606(15) 0.0445(13) 0.0221(10) 0.0039(12) -0.0016(10) 0.0041(9)
C7 0.0353(11) 0.0370(11) 0.0236(10) -0.0031(9) -0.0012(8) -0.0016(8)
C8 0.0461(13) 0.0455(13) 0.0261(10) 0.0011(11) -0.0039(9) 0.0074(10)
C9 0.0549(15) 0.0372(13) 0.0393(13) 0.0044(11) -0.0027(11) 0.0119(10)
C10 0.0581(15) 0.0295(12) 0.0377(12) 0.0040(11) -0.0031(11) 0.0002(10)
C11 0.0391(11) 0.0296(11) 0.0261(10) 0.0011(9) -0.0040(8) -0.0007(8)
C12 0.0664(16) 0.0297(11) 0.0263(11) 0.0084(11) -0.0073(10) -0.0015(9)
C13 0.0378(13) 0.0504(15) 0.0580(16) -0.0021(11) -0.0003(11) -0.0133(13)
C14 0.0431(16) 0.090(2) 0.087(2) -0.0149(16) 0.0102(16) -0.022(2)
C15 0.0416(16) 0.103(3) 0.103(3) -0.0212(18) -0.0038(17) -0.029(2)
C16 0.0526(17) 0.085(2) 0.080(2) -0.0129(16) -0.0264(16) -0.0253(19)
C17 0.0425(13) 0.0463(14) 0.0514(15) 0.0013(11) -0.0186(11) -0.0109(11)
C18 0.0528(14) 0.0462(14) 0.0363(12) 0.0025(11) -0.0204(11) -0.0074(10)
Cl2 0.0482(3) 0.0345(3) 0.0297(3) -0.0005(2) -0.0058(2) 0.0033(2)
O2 0.0476(10) 0.0636(12) 0.0373(9) 0.0044(9) -0.0052(8) 0.0137(8)
O3 0.0837(14) 0.0342(9) 0.0455(10) -0.0076(9) -0.0105(9) 0.0079(8)
O4 0.0532(12) 0.0882(16) 0.0578(12) 0.0258(11) 0.0064(9) 0.0149(11)
O5 0.0884(15) 0.0494(11) 0.0447(11) -0.0273(10) -0.0015(10) -0.0081(8)
Cl3 0.0486(4) 0.0467(4) 0.0595(4) -0.0054(3) -0.0089(3) -0.0025(3)
O6 0.091(3) 0.101(3) 0.083(3) -0.033(3) -0.055(2) 0.048(3)
O7 0.176(5) 0.0472(19) 0.0486(19) -0.031(2) -0.012(2) 0.0030(16)
O8 0.230(8) 0.046(2) 0.180(6) 0.012(4) 0.130(6) -0.001(3)
O9 0.052(2) 0.222(6) 0.077(3) 0.030(3) -0.018(2) 0.026(4)
O6' 0.052(4) 0.098(6) 0.088(5) -0.027(4) 0.023(3) -0.024(4)
O7' 0.087(6) 0.078(5) 0.092(6) 0.044(4) -0.032(5) -0.020(5)
O8' 0.127(10) 0.124(10) 0.233(15) 0.051(8) 0.064(9) 0.111(10)
O9' 0.158(11) 0.160(13) 0.236(15) 0.018(8) -0.134(11) -0.144(11)
O1W 0.0770(18) 0.119(3) 0.111(2) 0.0354(18) 0.0010(17) 0.000(2)

loop_
_atom_type_symbol
_atom_type_description
_atom_type_scat_dispersion_real
_atom_type_scat_dispersion_imag
_atom_type_scat_source
C C 0.0033 0.0016 'International Tables Vol C Tables 4.2.6.8 and 6.1.1.4'
H H 0.0000 0.0000 'International Tables Vol C Tables 4.2.6.8 and 6.1.1.4'
N N 0.0061 0.0033 'International Tables Vol C Tables 4.2.6.8 and 6.1.1.4'
O O 0.0106 0.0060 'International Tables Vol C Tables 4.2.6.8 and 6.1.1.4'
Cl Cl 0.1484 0.1585 'International Tables Vol C Tables 4.2.6.8 and 6.1.1.4'
Co Co 0.3494 0.9721 'International Tables Vol C Tables 4.2.6.8 and 6.1.1.4'

loop_
_geom_angle_atom_site_label_1
_geom_angle_atom_site_label_2
_geom_angle_atom_site_label_3
_geom_angle
N2 Co1 N1 90.59(7)
N2 Co1 O1 175.31(7)
N1 Co1 O1 87.96(8)
N2 Co1 N3 88.93(8)
N1 Co1 N3 168.62(8)
O1 Co1 N3 91.61(8)
N2 Co1 N4 87.07(7)
N1 Co1 N4 84.39(8)
O1 Co1 N4 88.35(7)
N3 Co1 N4 84.23(8)
N2 Co1 Cl1 94.82(5)
N1 Co1 Cl1 96.35(6)
O1 Co1 Cl1 89.78(5)
N3 Co1 Cl1 95.02(6)
N4 Co1 Cl1 177.96(6)
C1 N1 C5 119.6(2)
C1 N1 Co1 126.68(15)
C5 N1 Co1 113.69(15)
C11 N2 C7 119.20(18)
C11 N2 Co1 113.67(13)
C7 N2 Co1 127.11(15)
C13 N3 C17 120.0(2)
C13 N3 Co1 126.71(16)
C17 N3 Co1 113.07(17)
C18 N4 C12 110.49(19)
C18 N4 C6 112.33(18)
C12 N4 C6 110.93(19)
C18 N4 Co1 106.08(14)
C12 N4 Co1 109.77(13)
C6 N4 Co1 107.04(13)
N1 C1 C2 121.4(2)
C1 C2 C3 119.3(2)
C2 C3 C4 119.4(2)
C5 C4 C3 118.9(2)
N1 C5 C4 121.3(2)
N1 C5 C6 114.7(2)
C4 C5 C6 124.0(2)
N4 C6 C5 107.67(17)
N2 C7 C8 121.1(2)
C7 C8 C9 119.7(2)
C10 C9 C8 119.2(2)
C9 C10 C11 118.8(2)
N2 C11 C10 121.9(2)
N2 C11 C12 117.00(18)
C10 C11 C12 121.0(2)
C11 C12 N4 112.04(17)
N3 C13 C14 121.2(3)
C15 C14 C13 119.5(3)
C14 C15 C16 119.3(3)
C17 C16 C15 119.5(3)
N3 C17 C16 120.5(3)
N3 C17 C18 114.2(2)
C16 C17 C18 125.3(3)
C17 C18 N4 107.25(19)
O4 Cl2 O2 109.67(11)
O4 Cl2 O3 111.28(13)
O2 Cl2 O3 110.17(12)
O4 Cl2 O5 109.48(14)
O2 Cl2 O5 108.61(13)
O3 Cl2 O5 107.57(11)
O7' Cl3 O8 149.3(5)
O7' Cl3 O9' 116.6(6)
O8 Cl3 O9' 33.1(6)
O7' Cl3 O9 53.1(4)
O8 Cl3 O9 109.3(4)
O9' Cl3 O9 82.0(6)
O7' Cl3 O6 96.6(4)
O8 Cl3 O6 113.5(4)
O9' Cl3 O6 141.9(7)
O9 Cl3 O6 106.3(3)
O7' Cl3 O6' 116.2(6)
O8 Cl3 O6' 79.0(4)
O9' Cl3 O6' 103.2(7)
O9 Cl3 O6' 169.1(4)
O6 Cl3 O6' 75.6(4)
O7' Cl3 O7 64.6(5)
O8 Cl3 O7 108.1(3)
O9' Cl3 O7 101.5(8)
O9 Cl3 O7 109.9(3)
O6 Cl3 O7 109.8(2)
O6' Cl3 O7 59.9(4)
O7' Cl3 O8' 112.6(7)
O8 Cl3 O8' 89.6(6)
O9' Cl3 O8' 107.9(10)
O9 Cl3 O8' 89.0(5)
O6 Cl3 O8' 37.5(7)
O6' Cl3 O8' 98.4(6)
O7 Cl3 O8' 147.1(7)

loop_
_geom_bond_atom_site_label_1
_geom_bond_atom_site_label_2
_geom_bond_distance
_geom_bond_publ_flag
Co1 N2 1.9232(17) y
Co1 N1 1.9260(19) y
Co1 O1 1.9298(16) y
Co1 N3 1.9357(19) y
Co1 N4 1.9510(18) y
Co1 Cl1 2.2207(7) y
N1 C1 1.341(3) ?
N1 C5 1.353(3) ?
N2 C11 1.343(3) ?
N2 C7 1.350(2) ?
N3 C13 1.339(3) ?
N3 C17 1.357(3) ?
N4 C18 1.494(3) ?
N4 C12 1.495(3) ?
N4 C6 1.496(3) ?
C1 C2 1.376(3) ?
C2 C3 1.378(4) ?
C3 C4 1.383(4) ?
C4 C5 1.379(4) ?
C5 C6 1.500(3) ?
C7 C8 1.378(3) ?
C8 C9 1.382(4) ?
C9 C10 1.376(3) ?
C10 C11 1.385(3) ?
C11 C12 1.486(3) ?
C13 C14 1.380(4) ?
C14 C15 1.372(5) ?
C15 C16 1.382(5) ?
C16 C17 1.379(4) ?
C17 C18 1.491(4) ?
Cl2 O4 1.4272(19) ?
Cl2 O2 1.4307(17) ?
Cl2 O3 1.4342(18) ?
Cl2 O5 1.4466(19) ?
Cl3 O7' 1.326(7) ?
Cl3 O8 1.361(5) ?
Cl3 O9' 1.374(10) ?
Cl3 O9 1.401(4) ?
Cl3 O6 1.405(4) ?
Cl3 O6' 1.429(6) ?
Cl3 O7 1.444(4) ?
Cl3 O8' 1.501(11) ?

loop_
_geom_hbond_atom_site_label_D
_geom_hbond_atom_site_label_H
_geom_hbond_atom_site_label_A
_geom_hbond_distance_DH
_geom_hbond_distance_HA
_geom_hbond_distance_DA
_geom_hbond_angle_DHA
O1 H10A O5 0.82(3) 1.88(3) 2.699(3) 177(3)
O1 H10B O1W 1.02(3) 1.61(3) 2.587(3) 159(3)

loop_
_geom_torsion_atom_site_label_1
_geom_torsion_atom_site_label_2
_geom_torsion_atom_site_label_3
_geom_torsion_atom_site_label_4
_geom_torsion
N2 Co1 N1 C1 -75.13(18)
O1 Co1 N1 C1 109.33(18)
N3 Co1 N1 C1 -162.6(4)
N4 Co1 N1 C1 -162.13(18)
Cl1 Co1 N1 C1 19.79(18)
N2 Co1 N1 C5 102.04(15)
O1 Co1 N1 C5 -73.50(15)
N3 Co1 N1 C5 14.5(5)
N4 Co1 N1 C5 15.04(15)
Cl1 Co1 N1 C5 -163.05(14)
N1 Co1 N2 C11 -88.70(15)
N3 Co1 N2 C11 79.94(15)
N4 Co1 N2 C11 -4.35(15)
Cl1 Co1 N2 C11 174.89(14)
N1 Co1 N2 C7 92.76(17)
N3 Co1 N2 C7 -98.61(17)
N4 Co1 N2 C7 177.11(17)
Cl1 Co1 N2 C7 -3.66(17)
N2 Co1 N3 C13 73.8(2)
N1 Co1 N3 C13 161.5(3)
O1 Co1 N3 C13 -110.9(2)
N4 Co1 N3 C13 161.0(2)
Cl1 Co1 N3 C13 -20.9(2)
N2 Co1 N3 C17 -100.69(18)
N1 Co1 N3 C17 -13.0(5)
O1 Co1 N3 C17 74.65(18)
N4 Co1 N3 C17 -13.53(18)
Cl1 Co1 N3 C17 164.57(17)
N2 Co1 N4 C18 119.78(15)
N1 Co1 N4 C18 -149.34(15)
O1 Co1 N4 C18 -61.23(15)
N3 Co1 N4 C18 30.56(15)
N2 Co1 N4 C12 0.39(16)
N1 Co1 N4 C12 91.27(16)
O1 Co1 N4 C12 179.39(16)
N3 Co1 N4 C12 -88.83(16)
N2 Co1 N4 C6 -120.09(14)
N1 Co1 N4 C6 -29.21(14)
O1 Co1 N4 C6 58.90(15)
N3 Co1 N4 C6 150.69(15)
C5 N1 C1 C2 0.4(3)
Co1 N1 C1 C2 177.44(16)
N1 C1 C2 C3 0.0(3)
C1 C2 C3 C4 0.1(4)
C2 C3 C4 C5 -0.5(4)
C1 N1 C5 C4 -0.9(3)
Co1 N1 C5 C4 -178.26(18)
C1 N1 C5 C6 -178.88(19)
Co1 N1 C5 C6 3.7(2)
C3 C4 C5 N1 0.9(4)
C3 C4 C5 C6 178.8(2)
C18 N4 C6 C5 153.12(19)
C12 N4 C6 C5 -82.7(2)
Co1 N4 C6 C5 37.1(2)
N1 C5 C6 N4 -27.4(3)
C4 C5 C6 N4 154.7(2)
C11 N2 C7 C8 -1.4(3)
Co1 N2 C7 C8 177.08(16)
N2 C7 C8 C9 -0.6(3)
C7 C8 C9 C10 0.9(4)
C8 C9 C10 C11 0.6(4)
C7 N2 C11 C10 3.1(3)
Co1 N2 C11 C10 -175.60(18)
C7 N2 C11 C12 -173.92(19)
Co1 N2 C11 C12 7.4(3)
C9 C10 C11 N2 -2.7(4)
C9 C10 C11 C12 174.2(2)
N2 C11 C12 N4 -7.0(3)
C10 C11 C12 N4 175.9(2)
C18 N4 C12 C11 -113.5(2)
C6 N4 C12 C11 121.3(2)
Co1 N4 C12 C11 3.2(2)
C17 N3 C13 C14 0.8(4)
Co1 N3 C13 C14 -173.3(2)
N3 C13 C14 C15 0.2(5)
C13 C14 C15 C16 0.0(6)
C14 C15 C16 C17 -1.0(6)
C13 N3 C17 C16 -1.9(4)
Co1 N3 C17 C16 173.0(2)
C13 N3 C17 C18 177.1(2)
Co1 N3 C17 C18 -8.0(3)
C15 C16 C17 N3 2.0(5)
C15 C16 C17 C18 -176.9(3)
N3 C17 C18 N4 32.8(3)
C16 C17 C18 N4 -148.2(3)
C12 N4 C18 C17 77.9(2)
C6 N4 C18 C17 -157.66(19)
Co1 N4 C18 C17 -41.0(2)
